data_4518365
loop_
_publ_author_name
'Wu, Hongwei'
'Baryshnikov, Glib V.'
'Kuklin, Artem'
'Minaev, Boris F.'
'Wu, Bin'
'Gu, Long'
'Zhu, Liangliang'
'\%Agren, Hans'
'Zhao, Yanli'

_publ_section_title
;
 Multidimensional Structure Conformation of Persulfurated Benzene for
 Highly Efficient Phosphorescence.
;
_journal_name_full 'ACS applied materials &amp; interfaces'
_journal_paper_doi 10.1021/acsami.0c16338
_journal_year 2020
_chemical_formula_sum 'C49.5 H45 O0.5 S12'
_chemical_formula_weight 1032.57
_space_group_crystal_system monoclinic
_space_group_IT_number 15
_space_group_name_Hall '-C 2yc'
_space_group_name_H-M_alt 'C 1 2/c 1'
_atom_sites_solution_hydrogens geom
_audit_creation_method SHELXL-2016/6
_cell_angle_alpha 90
_cell_angle_beta 122.860(2)
_cell_angle_gamma 90
_cell_formula_units_Z 8
_cell_length_a 41.565(3)
_cell_length_b 9.6815(7)
_cell_length_c 29.2490(19)
_cell_measurement_reflns_used 9915
_cell_measurement_temperature 173(2)
_cell_measurement_theta_max 56.91
_cell_measurement_theta_min 3.77
_cell_volume 9886.9(12)
_computing_cell_refinement 'Bruker SAINT'
_computing_data_collection 'Bruker APEX2'
_computing_data_reduction 'Bruker SAINT'
_computing_molecular_graphics 'Bruker SHELXTL'
_computing_publication_material 'Bruker SHELXTL'
_computing_structure_refinement 'SHELXL-2016/6 (Sheldrick, 2016)'
_computing_structure_solution 'SHELXT 2014/5 (Sheldrick, 2014)'
_diffrn_ambient_temperature 173(2)
_diffrn_measured_fraction_theta_full 1.000
_diffrn_measured_fraction_theta_max 1.000
_diffrn_measurement_device_type 'Bruker APEX-II CCD'
_diffrn_measurement_method '\f and \w scans'
_diffrn_radiation_type GaK\a
_diffrn_radiation_wavelength 1.34138
_diffrn_reflns_av_R_equivalents 0.1046
_diffrn_reflns_av_unetI/netI 0.0487
_diffrn_reflns_Laue_measured_fraction_full 1.000
_diffrn_reflns_Laue_measured_fraction_max 1.000
_diffrn_reflns_limit_h_max 51
_diffrn_reflns_limit_h_min -51
_diffrn_reflns_limit_k_max 11
_diffrn_reflns_limit_k_min -11
_diffrn_reflns_limit_l_max 36
_diffrn_reflns_limit_l_min -36
_diffrn_reflns_number 88918
_diffrn_reflns_point_group_measured_fraction_full 1.000
_diffrn_reflns_point_group_measured_fraction_max 1.000
_diffrn_reflns_theta_full 53.594
_diffrn_reflns_theta_max 56.000
_diffrn_reflns_theta_min 3.774
_exptl_absorpt_coefficient_mu 3.438
_exptl_absorpt_correction_T_max 0.751
_exptl_absorpt_correction_T_min 0.540
_exptl_absorpt_correction_type multi-scan
_exptl_absorpt_process_details sadabs
_exptl_crystal_colour yellow
_exptl_crystal_density_diffrn 1.387
_exptl_crystal_description block
_exptl_crystal_F_000 4304
_exptl_crystal_size_max 0.170
_exptl_crystal_size_mid 0.070
_exptl_crystal_size_min 0.020
_refine_diff_density_max 0.388
_refine_diff_density_min -0.533
_refine_diff_density_rms 0.063
_refine_ls_extinction_coef 0.000095(14)
_refine_ls_extinction_expression Fc^*^=kFc[1+0.001xFc^2^\l^3^/sin(2\q)]^-1/4^
_refine_ls_extinction_method 'SHELXL-2016/6 (Sheldrick 2016)'
_refine_ls_goodness_of_fit_ref 1.023
_refine_ls_hydrogen_treatment constr
_refine_ls_matrix_type full
_refine_ls_number_parameters 628
_refine_ls_number_reflns 9764
_refine_ls_number_restraints 92
_refine_ls_restrained_S_all 1.018
_refine_ls_R_factor_all 0.0658
_refine_ls_R_factor_gt 0.0430
_refine_ls_shift/su_max 0.001
_refine_ls_shift/su_mean 0.000
_refine_ls_structure_factor_coef Fsqd
_refine_ls_weighting_details 'w=1/[\s^2^(Fo^2^)+(0.0414P)^2^+12.7636P] where P=(Fo^2^+2Fc^2^)/3'
_refine_ls_weighting_scheme calc
_refine_ls_wR_factor_gt 0.0965
_refine_ls_wR_factor_ref 0.1092
_reflns_Friedel_coverage 0.000
_reflns_number_gt 7248
_reflns_number_total 9764
_reflns_threshold_expression 'I > 2\s(I)'
_cod_data_source_file am0c16338_si_011.cif
_cod_data_source_block ga_201130a_a
_cod_original_cell_volume 9886.8(12)
_cod_original_sg_symbol_H-M 'C 2/c'
_cod_original_formula_sum 'C49.50 H45 O0.50 S12'
_cod_database_code 4518365
_shelx_shelxl_version_number 2016/6
_shelx_space_group_comment
; 
The symmetry employed for this shelxl refinement is uniquely defined 
by the following loop, which should always be used as a source of 
symmetry information in preference to the above space-group names. 
They are only intended as comments. 
;
_shelx_estimated_absorpt_t_min 0.593
_shelx_estimated_absorpt_t_max 0.934

loop_
_space_group_symop_operation_xyz
'x, y, z'
'-x, y, -z+1/2'
'x+1/2, y+1/2, z'
'-x+1/2, y+1/2, -z+1/2'
'-x, -y, -z'
'x, -y, z-1/2'
'-x+1/2, -y+1/2, -z'
'x+1/2, -y+1/2, z-1/2'

loop_
_atom_site_label
_atom_site_type_symbol
_atom_site_fract_x
_atom_site_fract_y
_atom_site_fract_z
_atom_site_U_iso_or_equiv
_atom_site_adp_type
_atom_site_occupancy
_atom_site_site_symmetry_order
_atom_site_calc_flag
_atom_site_refinement_flags_posn
_atom_site_refinement_flags_adp
_atom_site_refinement_flags_occupancy
_atom_site_disorder_assembly
_atom_site_disorder_group
S1 S 0.67291(2) 1.11990(8) 0.58234(3) 0.04636(19) Uani 1 1 d . . . . .
S2 S 0.61712(2) 0.93701(7) 0.60297(2) 0.03551(16) Uani 1 1 d . . . . .
S3 S 0.62267(2) 0.60074(7) 0.59713(3) 0.04109(17) Uani 1 1 d . . . . .
S4 S 0.65571(2) 0.47808(9) 0.53159(3) 0.0524(2) Uani 1 1 d . . . . .
S5 S 0.70471(2) 0.66411(11) 0.50263(3) 0.0619(3) Uani 1 1 d . . . . .
S6 S 0.71168(2) 0.98770(10) 0.52704(3) 0.0558(2) Uani 1 1 d . . . . .
S7 S 0.73832(2) 1.22695(7) 0.83084(2) 0.03448(15) Uani 1 1 d . . . . .
S8 S 0.68992(3) 0.74233(10) 0.84361(3) 0.0616(2) Uani 1 1 d . . . . .
S9 S 0.45568(2) 0.81320(11) 0.38980(3) 0.0659(3) Uani 1 1 d . . . . .
S10 S 0.47992(2) 0.37436(9) 0.35739(3) 0.0536(2) Uani 1 1 d . . . . .
C1 C 0.66868(7) 0.9401(3) 0.57122(9) 0.0379(6) Uani 1 1 d . . . . .
C2 C 0.64631(7) 0.8576(3) 0.58318(9) 0.0331(6) Uani 1 1 d . . . . .
C3 C 0.64541(7) 0.7132(3) 0.57569(10) 0.0354(6) Uani 1 1 d . . . . .
C4 C 0.66122(7) 0.6560(3) 0.54796(10) 0.0395(7) Uani 1 1 d . . . . .
C5 C 0.68136(7) 0.7396(4) 0.53284(10) 0.0432(7) Uani 1 1 d . . . . .
C6 C 0.68587(7) 0.8814(4) 0.54563(10) 0.0439(7) Uani 1 1 d . . . . .
C7 C 0.68858(7) 1.1401(3) 0.65164(10) 0.0343(6) Uani 1 1 d . . . . .
C8 C 0.71022(7) 1.0420(3) 0.69169(10) 0.0337(6) Uani 1 1 d . . . . .
H8 H 0.715339 0.954883 0.682014 0.040 Uiso 1 1 calc R U . . .
C9 C 0.72419(7) 1.0718(3) 0.74547(9) 0.0319(5) Uani 1 1 d . . . . .
H9 H 0.738672 1.004105 0.772567 0.038 Uiso 1 1 calc R U . . .
C10 C 0.71747(6) 1.1991(3) 0.76070(9) 0.0293(5) Uani 1 1 d . . . . .
C11 C 0.69603(7) 1.2973(3) 0.72047(10) 0.0353(6) Uani 1 1 d . . . . .
H11 H 0.691305 1.385170 0.730150 0.042 Uiso 1 1 calc R U . . .
C12 C 0.68164(7) 1.2669(3) 0.66643(10) 0.0383(6) Uani 1 1 d . . . . .
H12 H 0.666833 1.333958 0.639189 0.046 Uiso 1 1 calc R U . . .
C13 C 0.71581(9) 1.3827(3) 0.83291(12) 0.0467(7) Uani 1 1 d . . . . .
H13A H 0.724388 1.460393 0.820671 0.070 Uiso 1 1 calc R U . . .
H13B H 0.722786 1.399480 0.870263 0.070 Uiso 1 1 calc R U . . .
H13C H 0.687940 1.373202 0.808931 0.070 Uiso 1 1 calc R U . . .
C14 C 0.57182(7) 0.8979(3) 0.54336(10) 0.0334(6) Uani 1 1 d . . . . .
C15 C 0.54427(7) 0.8314(3) 0.54768(11) 0.0390(6) Uani 1 1 d . . . . .
H15 H 0.550006 0.803111 0.582437 0.047 Uiso 1 1 calc R U . . .
C16 C 0.50826(8) 0.8054(3) 0.50187(12) 0.0431(7) Uani 1 1 d . . . . .
H16 H 0.489316 0.761701 0.505558 0.052 Uiso 1 1 calc R U . . .
C17 C 0.49982(8) 0.8427(3) 0.45099(11) 0.0428(7) Uani 1 1 d . . . . .
C18 C 0.52781(8) 0.9077(4) 0.44681(11) 0.0522(8) Uani 1 1 d . . . . .
H18 H 0.522411 0.932556 0.411896 0.063 Uiso 1 1 calc R U . . .
C19 C 0.56336(8) 0.9370(3) 0.49234(11) 0.0479(7) Uani 1 1 d . . . . .
H19 H 0.581982 0.983736 0.488780 0.057 Uiso 1 1 calc R U . . .
C20 C 0.42890(10) 0.7137(4) 0.40927(17) 0.0803(12) Uani 1 1 d . . . . .
H20A H 0.442493 0.627335 0.426185 0.120 Uiso 1 1 calc R U . . .
H20B H 0.403602 0.692815 0.376996 0.120 Uiso 1 1 calc R U . . .
H20C H 0.425873 0.766368 0.435328 0.120 Uiso 1 1 calc R U . . .
C21 C 0.64387(7) 0.6457(3) 0.66641(11) 0.0340(6) Uani 1 1 d . . . . .
C22 C 0.68162(7) 0.6878(3) 0.69989(10) 0.0348(6) Uani 1 1 d . . . . .
H22 H 0.697271 0.695410 0.685497 0.042 Uiso 1 1 calc R U . . .
C23 C 0.69682(7) 0.7190(3) 0.75417(10) 0.0351(6) Uani 1 1 d . . . . .
H23 H 0.722539 0.750143 0.776455 0.042 Uiso 1 1 calc R U . . .
C24 C 0.67462(8) 0.7050(3) 0.77602(11) 0.0409(6) Uani 1 1 d . . . . .
C25 C 0.63723(9) 0.6569(3) 0.74253(13) 0.0527(8) Uani 1 1 d . . . . .
H25 H 0.622004 0.643181 0.757313 0.063 Uiso 1 1 calc R U . . .
C26 C 0.62198(8) 0.6291(3) 0.68841(13) 0.0472(7) Uani 1 1 d . . . . .
H26 H 0.596240 0.598233 0.666061 0.057 Uiso 1 1 calc R U . . .
C27 C 0.73528(10) 0.8257(4) 0.87113(13) 0.0631(9) Uani 1 1 d . . . . .
H27A H 0.753596 0.760102 0.872069 0.095 Uiso 1 1 calc R U . . .
H27B H 0.744761 0.857701 0.908137 0.095 Uiso 1 1 calc R U . . .
H27C H 0.732308 0.904766 0.848237 0.095 Uiso 1 1 calc R U . . .
C28 C 0.60536(7) 0.4595(3) 0.48602(10) 0.0457(7) Uani 1 1 d . . . . .
C29 C 0.59214(8) 0.3258(4) 0.47239(12) 0.0509(8) Uani 1 1 d . . . . .
H29 H 0.609329 0.250907 0.490039 0.061 Uiso 1 1 calc R U . . .
C30 C 0.55406(9) 0.2997(4) 0.43322(13) 0.0581(9) Uani 1 1 d . . . . .
H30 H 0.545520 0.206937 0.423716 0.070 Uiso 1 1 calc R U . . .
C31 C 0.52829(8) 0.4066(4) 0.40774(11) 0.0521(8) Uani 1 1 d . . . . .
C32 C 0.54144(9) 0.5402(4) 0.42252(13) 0.0700(11) Uani 1 1 d . . . . .
H32 H 0.523997 0.615039 0.406122 0.084 Uiso 1 1 calc R U . . .
C33 C 0.57978(9) 0.5670(4) 0.46102(13) 0.0686(11) Uani 1 1 d . . . . .
H33 H 0.588451 0.659714 0.470195 0.082 Uiso 1 1 calc R U . . .
C34 C 0.47501(17) 0.1822(7) 0.3425(3) 0.0583(19) Uani 0.532(6) 1 d . U P A 1
H34A H 0.491522 0.155847 0.329548 0.088 Uiso 0.532(6) 1 calc R U P A 1
H34B H 0.448313 0.160584 0.314421 0.088 Uiso 0.532(6) 1 calc R U P A 1
H34C H 0.482669 0.130755 0.375759 0.088 Uiso 0.532(6) 1 calc R U P A 1
C34' C 0.46440(18) 0.5224(7) 0.3106(2) 0.0485(19) Uani 0.468(6) 1 d . U P A 2
H34D H 0.463600 0.605559 0.329046 0.073 Uiso 0.468(6) 1 calc R U P A 2
H34E H 0.438827 0.504125 0.278450 0.073 Uiso 0.468(6) 1 calc R U P A 2
H34F H 0.482497 0.536279 0.299357 0.073 Uiso 0.468(6) 1 calc R U P A 2
C35 C 0.67472(8) 0.7217(4) 0.43388(11) 0.0524(8) Uani 1 1 d . . . . .
C36 C 0.63736(9) 0.6732(4) 0.40147(11) 0.0503(8) Uani 1 1 d . . . . .
H36 H 0.627513 0.610820 0.416031 0.060 Uiso 1 1 calc R U . . .
C37 C 0.61468(8) 0.7160(4) 0.34814(12) 0.0518(8) Uani 1 1 d . . . . .
H37 H 0.589136 0.682945 0.326136 0.062 Uiso 1 1 calc R U . . .
C38 C 0.62862(8) 0.8070(4) 0.32600(11) 0.0496(8) Uani 1 1 d . . . . .
C39 C 0.66581(8) 0.8546(4) 0.35847(11) 0.0569(9) Uani 1 1 d . . . . .
H39 H 0.675731 0.917194 0.344075 0.068 Uiso 1 1 calc R U . . .
C40 C 0.68866(8) 0.8110(4) 0.41219(12) 0.0650(11) Uani 1 1 d . . . . .
H40 H 0.714275 0.843302 0.434208 0.078 Uiso 1 1 calc R U . . .
S11 S 0.59770(15) 0.8460(8) 0.2572(2) 0.0631(10) Uani 0.84(3) 1 d . U P B 1
C41 C 0.62513(10) 0.9595(4) 0.24245(14) 0.0681(10) Uani 0.84(3) 1 d . . P B 1
H41A H 0.633611 1.039530 0.266814 0.102 Uiso 0.84(3) 1 calc R U P B 1
H41B H 0.609214 0.990727 0.204591 0.102 Uiso 0.84(3) 1 calc R U P B 1
H41C H 0.647527 0.910038 0.247870 0.102 Uiso 0.84(3) 1 calc R U P B 1
S11' S 0.5955(5) 0.887(5) 0.2581(9) 0.053(5) Uani 0.16(3) 1 d . U P B 2
C41' C 0.62513(10) 0.9595(4) 0.24245(14) 0.0681(10) Uani 0.16(3) 1 d . . P B 2
H41D H 0.649796 0.979625 0.276001 0.102 Uiso 0.16(3) 1 calc R U P B 2
H41E H 0.613757 1.045468 0.222369 0.102 Uiso 0.16(3) 1 calc R U P B 2
H41F H 0.629082 0.895804 0.219874 0.102 Uiso 0.16(3) 1 calc R U P B 2
C42 C 0.67426(8) 1.0874(4) 0.47409(10) 0.0477(8) Uani 1 1 d . . . . .
C43 C 0.63824(8) 1.0337(4) 0.43761(11) 0.0512(8) Uani 1 1 d . . . . .
H43 H 0.631999 0.943150 0.442848 0.061 Uiso 1 1 calc R U . . .
C44 C 0.61122(9) 1.1116(4) 0.39346(11) 0.0540(8) Uani 1 1 d . . . . .
H44 H 0.586478 1.074397 0.368800 0.065 Uiso 1 1 calc R U . . .
C45 C 0.62013(9) 1.2440(4) 0.38506(12) 0.0523(8) Uani 1 1 d . . . . .
C46 C 0.65606(9) 1.2975(4) 0.42235(12) 0.0529(8) Uani 1 1 d . . . . .
H46 H 0.662379 1.388147 0.417295 0.063 Uiso 1 1 calc R U . . .
C47 C 0.68271(9) 1.2211(4) 0.46663(11) 0.0509(8) Uani 1 1 d . . . . .
H47 H 0.707015 1.260046 0.492236 0.061 Uiso 1 1 calc R U . . .
S12 S 0.58916(15) 1.3607(9) 0.3293(2) 0.0541(11) Uani 0.64(2) 1 d . U P C 1
C48 C 0.5471(3) 1.2641(16) 0.2940(4) 0.083(4) Uani 0.64(2) 1 d . U P C 1
H48A H 0.552452 1.174430 0.283968 0.125 Uiso 0.64(2) 1 calc R U P C 1
H48B H 0.528066 1.313811 0.260946 0.125 Uiso 0.64(2) 1 calc R U P C 1
H48C H 0.537000 1.249742 0.317132 0.125 Uiso 0.64(2) 1 calc R U P C 1
S12' S 0.5862(4) 1.3233(16) 0.3279(5) 0.072(3) Uani 0.36(2) 1 d D U P C 2
C48' C 0.5568(4) 1.1961(19) 0.2793(6) 0.068(5) Uani 0.36(2) 1 d D U P C 2
H48D H 0.572844 1.122094 0.279292 0.102 Uiso 0.36(2) 1 calc R U P C 2
H48E H 0.541944 1.238279 0.243051 0.102 Uiso 0.36(2) 1 calc R U P C 2
H48F H 0.539220 1.157768 0.288625 0.102 Uiso 0.36(2) 1 calc R U P C 2
C49 C 0.4989(2) 0.6885(8) 0.2893(4) 0.081(2) Uani 0.5 1 d D U P D -1
H49A H 0.523279 0.652529 0.319608 0.122 Uiso 0.5 1 calc R U P D -1
H49B H 0.490005 0.630675 0.257024 0.122 Uiso 0.5 1 calc R U P D -1
H49C H 0.479810 0.687144 0.299123 0.122 Uiso 0.5 1 calc R U P D -1
C50 C 0.5043(7) 0.8336(17) 0.2771(14) 0.068(5) Uani 0.5 1 d D U P D -1
O1 O 0.51870(19) 0.9173(7) 0.3141(3) 0.095(2) Uani 0.5 1 d . U P D -1
C51 C 0.4901(8) 0.870(2) 0.2195(13) 0.083(6) Uani 0.5 1 d . U P D -1
H51A H 0.488785 0.970250 0.215396 0.124 Uiso 0.5 1 calc R U P D -1
H51B H 0.464504 0.830104 0.195383 0.124 Uiso 0.5 1 calc R U P D -1
H51C H 0.507601 0.832046 0.209993 0.124 Uiso 0.5 1 calc R U P D -1

loop_
_atom_site_aniso_label
_atom_site_aniso_U_11
_atom_site_aniso_U_22
_atom_site_aniso_U_33
_atom_site_aniso_U_23
_atom_site_aniso_U_13
_atom_site_aniso_U_12
S1 0.0534(4) 0.0534(5) 0.0239(3) 0.0005(3) 0.0156(3) -0.0106(3)
S2 0.0321(3) 0.0423(4) 0.0270(3) -0.0063(3) 0.0127(3) 0.0018(3)
S3 0.0343(3) 0.0398(4) 0.0447(4) -0.0113(3) 0.0185(3) -0.0060(3)
S4 0.0298(3) 0.0659(5) 0.0434(4) -0.0242(4) 0.0080(3) 0.0079(3)
S5 0.0357(4) 0.1170(8) 0.0285(3) -0.0005(4) 0.0145(3) 0.0261(4)
S6 0.0320(4) 0.1009(7) 0.0300(3) 0.0090(4) 0.0137(3) -0.0025(4)
S7 0.0373(3) 0.0354(4) 0.0267(3) -0.0019(3) 0.0148(3) 0.0002(3)
S8 0.0804(6) 0.0734(6) 0.0458(4) 0.0088(4) 0.0439(4) 0.0153(5)
S9 0.0363(4) 0.0866(7) 0.0469(4) -0.0095(4) 0.0045(3) -0.0087(4)
S10 0.0308(3) 0.0627(5) 0.0501(4) 0.0023(4) 0.0108(3) -0.0055(3)
C1 0.0288(12) 0.0580(19) 0.0170(11) -0.0022(11) 0.0060(10) -0.0022(12)
C2 0.0265(12) 0.0451(17) 0.0204(11) -0.0053(11) 0.0080(10) 0.0003(11)
C3 0.0249(12) 0.0492(17) 0.0238(12) -0.0086(11) 0.0079(10) 0.0001(11)
C4 0.0244(12) 0.0580(19) 0.0232(12) -0.0094(12) 0.0045(10) 0.0058(12)
C5 0.0259(13) 0.077(2) 0.0199(12) -0.0059(13) 0.0078(10) 0.0086(13)
C6 0.0261(13) 0.079(2) 0.0175(11) 0.0032(13) 0.0061(10) 0.0019(13)
C7 0.0280(12) 0.0429(16) 0.0247(12) 0.0003(11) 0.0097(10) -0.0067(11)
C8 0.0325(13) 0.0336(15) 0.0293(12) -0.0023(11) 0.0130(11) 0.0008(11)
C9 0.0308(12) 0.0317(14) 0.0260(12) 0.0034(10) 0.0108(10) 0.0024(11)
C10 0.0257(12) 0.0320(14) 0.0266(12) 0.0000(10) 0.0119(10) -0.0029(10)
C11 0.0383(14) 0.0284(14) 0.0329(13) 0.0012(11) 0.0152(11) 0.0029(11)
C12 0.0356(14) 0.0374(16) 0.0321(13) 0.0086(12) 0.0121(11) 0.0033(12)
C13 0.0552(17) 0.0370(16) 0.0451(16) -0.0091(13) 0.0254(14) 0.0011(14)
C14 0.0302(12) 0.0394(15) 0.0276(12) -0.0016(11) 0.0137(11) 0.0016(11)
C15 0.0371(14) 0.0450(17) 0.0346(14) 0.0034(12) 0.0192(12) 0.0034(12)
C16 0.0332(14) 0.0475(18) 0.0489(16) 0.0012(14) 0.0224(13) 0.0001(12)
C17 0.0334(14) 0.0479(18) 0.0383(15) -0.0053(13) 0.0137(12) -0.0014(12)
C18 0.0407(16) 0.081(2) 0.0267(13) 0.0038(15) 0.0132(12) -0.0070(15)
C19 0.0354(14) 0.069(2) 0.0340(14) 0.0028(14) 0.0156(12) -0.0084(14)
C20 0.0387(18) 0.070(3) 0.095(3) 0.000(2) 0.0126(19) -0.0162(17)
C21 0.0310(13) 0.0302(14) 0.0422(14) 0.0026(11) 0.0206(12) 0.0042(11)
C22 0.0329(13) 0.0388(15) 0.0376(14) 0.0015(12) 0.0223(12) 0.0008(11)
C23 0.0363(14) 0.0338(15) 0.0348(13) 0.0020(11) 0.0190(12) 0.0020(11)
C24 0.0510(16) 0.0385(16) 0.0445(15) 0.0106(13) 0.0331(14) 0.0119(13)
C25 0.0539(18) 0.064(2) 0.061(2) 0.0128(16) 0.0445(17) 0.0061(15)
C26 0.0359(14) 0.0531(19) 0.0581(18) 0.0035(15) 0.0292(14) -0.0006(13)
C27 0.076(2) 0.068(2) 0.0374(16) 0.0013(16) 0.0262(17) 0.0129(19)
C28 0.0313(14) 0.070(2) 0.0282(13) -0.0166(14) 0.0111(11) 0.0048(14)
C29 0.0360(15) 0.067(2) 0.0379(15) 0.0057(15) 0.0122(13) -0.0009(14)
C30 0.0374(16) 0.076(2) 0.0461(17) 0.0069(17) 0.0132(14) -0.0107(16)
C31 0.0309(14) 0.091(3) 0.0311(14) -0.0094(16) 0.0144(12) 0.0008(16)
C32 0.0387(17) 0.089(3) 0.0522(19) -0.0313(19) 0.0053(15) 0.0183(17)
C33 0.0356(16) 0.077(3) 0.058(2) -0.0368(18) 0.0023(15) 0.0101(16)
C34 0.042(3) 0.059(4) 0.062(4) -0.017(3) 0.020(3) -0.017(3)
C34' 0.040(3) 0.044(4) 0.040(3) -0.004(3) 0.008(3) -0.002(3)
C35 0.0340(15) 0.093(3) 0.0273(13) -0.0065(15) 0.0146(12) 0.0135(15)
C36 0.0479(17) 0.064(2) 0.0329(14) -0.0011(14) 0.0180(13) 0.0077(15)
C37 0.0376(15) 0.066(2) 0.0356(15) -0.0046(15) 0.0092(13) -0.0034(14)
C38 0.0352(15) 0.075(2) 0.0307(14) -0.0068(14) 0.0131(12) -0.0007(14)
C39 0.0357(15) 0.103(3) 0.0332(15) -0.0087(16) 0.0196(13) -0.0057(16)
C40 0.0291(14) 0.136(3) 0.0304(15) -0.0118(18) 0.0164(13) -0.0019(17)
S11 0.0515(14) 0.076(2) 0.0359(9) 0.0035(12) 0.0067(9) -0.0167(12)
C41 0.059(2) 0.081(3) 0.053(2) 0.0135(19) 0.0225(17) -0.0080(19)
S11' 0.024(4) 0.092(13) 0.027(5) 0.029(6) 0.003(3) -0.005(6)
C41' 0.059(2) 0.081(3) 0.053(2) 0.0135(19) 0.0225(17) -0.0080(19)
C42 0.0411(15) 0.080(2) 0.0258(13) 0.0011(14) 0.0203(12) 0.0007(15)
C43 0.0392(15) 0.078(2) 0.0320(14) 0.0044(15) 0.0165(13) 0.0029(15)
C44 0.0390(16) 0.087(3) 0.0313(14) 0.0030(16) 0.0163(13) 0.0033(16)
C45 0.0548(18) 0.074(2) 0.0369(16) 0.0047(15) 0.0306(15) 0.0105(16)
C46 0.0572(19) 0.070(2) 0.0417(16) -0.0037(15) 0.0336(16) 0.0017(16)
C47 0.0468(17) 0.077(2) 0.0326(15) -0.0083(15) 0.0239(14) -0.0050(16)
S12 0.0485(13) 0.065(3) 0.0431(12) 0.0126(15) 0.0209(10) 0.0055(14)
C48 0.075(5) 0.090(9) 0.048(4) 0.017(5) 0.010(4) -0.019(5)
S12' 0.092(5) 0.056(5) 0.072(3) 0.030(3) 0.048(3) 0.022(3)
C48' 0.061(7) 0.067(9) 0.039(6) 0.019(6) 0.003(5) -0.002(6)
C49 0.082(6) 0.065(5) 0.098(6) 0.014(5) 0.050(5) 0.010(4)
C50 0.047(5) 0.073(9) 0.081(9) -0.008(8) 0.034(6) -0.004(7)
O1 0.102(5) 0.100(5) 0.096(5) -0.030(4) 0.063(4) -0.028(4)
C51 0.089(15) 0.079(10) 0.072(9) 0.014(10) 0.038(11) -0.015(9)

loop_
_atom_type_symbol
_atom_type_description
_atom_type_scat_dispersion_real
_atom_type_scat_dispersion_imag
_atom_type_scat_source
C C 0.0137 0.0067 'International Tables Vol C Tables 4.2.6.8 and 6.1.1.4'
H H 0.0000 0.0000 'International Tables Vol C Tables 4.2.6.8 and 6.1.1.4'
O O 0.0389 0.0241 'International Tables Vol C Tables 4.2.6.8 and 6.1.1.4'
S S 0.2925 0.4295 'International Tables Vol C Tables 4.2.6.8 and 6.1.1.4'

loop_
_geom_angle_atom_site_label_1
_geom_angle_atom_site_label_2
_geom_angle_atom_site_label_3
_geom_angle
_geom_angle_site_symmetry_1
_geom_angle_site_symmetry_3
_geom_angle_publ_flag
C1 S1 C7 104.96(12) . . ?
C2 S2 C14 97.77(11) . . ?
C3 S3 C21 103.00(12) . . ?
C4 S4 C28 103.19(13) . . ?
C35 S5 C5 101.23(13) . . ?
C42 S6 C6 101.21(13) . . ?
C10 S7 C13 103.41(13) . . ?
C24 S8 C27 104.40(14) . . ?
C17 S9 C20 104.49(16) . . ?
C31 S10 C34' 105.4(2) . . ?
C31 S10 C34 107.3(2) . . ?
C6 C1 C2 119.9(3) . . ?
C6 C1 S1 118.0(2) . . ?
C2 C1 S1 121.9(2) . . ?
C1 C2 C3 119.3(2) . . ?
C1 C2 S2 119.7(2) . . ?
C3 C2 S2 120.88(19) . . ?
C4 C3 C2 119.9(3) . . ?
C4 C3 S3 118.0(2) . . ?
C2 C3 S3 121.99(19) . . ?
C5 C4 C3 120.1(3) . . ?
C5 C4 S4 119.4(2) . . ?
C3 C4 S4 120.5(2) . . ?
C4 C5 C6 119.8(2) . . ?
C4 C5 S5 119.9(2) . . ?
C6 C5 S5 120.0(2) . . ?
C1 C6 C5 120.2(3) . . ?
C1 C6 S6 119.7(3) . . ?
C5 C6 S6 120.0(2) . . ?
C12 C7 C8 119.4(2) . . ?
C12 C7 S1 116.51(19) . . ?
C8 C7 S1 123.8(2) . . ?
C9 C8 C7 119.8(2) . . ?
C9 C8 H8 120.1 . . ?
C7 C8 H8 120.1 . . ?
C8 C9 C10 121.2(2) . . ?
C8 C9 H9 119.4 . . ?
C10 C9 H9 119.4 . . ?
C9 C10 C11 118.8(2) . . ?
C9 C10 S7 116.84(18) . . ?
C11 C10 S7 124.3(2) . . ?
C12 C11 C10 120.1(2) . . ?
C12 C11 H11 120.0 . . ?
C10 C11 H11 120.0 . . ?
C7 C12 C11 120.8(2) . . ?
C7 C12 H12 119.6 . . ?
C11 C12 H12 119.6 . . ?
S7 C13 H13A 109.5 . . ?
S7 C13 H13B 109.5 . . ?
H13A C13 H13B 109.5 . . ?
S7 C13 H13C 109.5 . . ?
H13A C13 H13C 109.5 . . ?
H13B C13 H13C 109.5 . . ?
C15 C14 C19 119.2(2) . . ?
C15 C14 S2 119.99(19) . . ?
C19 C14 S2 120.8(2) . . ?
C14 C15 C16 120.8(2) . . ?
C14 C15 H15 119.6 . . ?
C16 C15 H15 119.6 . . ?
C17 C16 C15 120.3(3) . . ?
C17 C16 H16 119.9 . . ?
C15 C16 H16 119.9 . . ?
C16 C17 C18 118.7(2) . . ?
C16 C17 S9 124.8(2) . . ?
C18 C17 S9 116.5(2) . . ?
C19 C18 C17 121.3(3) . . ?
C19 C18 H18 119.4 . . ?
C17 C18 H18 119.4 . . ?
C18 C19 C14 119.7(3) . . ?
C18 C19 H19 120.1 . . ?
C14 C19 H19 120.1 . . ?
S9 C20 H20A 109.5 . . ?
S9 C20 H20B 109.5 . . ?
H20A C20 H20B 109.5 . . ?
S9 C20 H20C 109.5 . . ?
H20A C20 H20C 109.5 . . ?
H20B C20 H20C 109.5 . . ?
C26 C21 C22 119.0(3) . . ?
C26 C21 S3 117.4(2) . . ?
C22 C21 S3 123.42(19) . . ?
C21 C22 C23 120.7(2) . . ?
C21 C22 H22 119.6 . . ?
C23 C22 H22 119.6 . . ?
C24 C23 C22 120.2(2) . . ?
C24 C23 H23 119.9 . . ?
C22 C23 H23 119.9 . . ?
C23 C24 C25 118.5(3) . . ?
C23 C24 S8 125.1(2) . . ?
C25 C24 S8 116.4(2) . . ?
C26 C25 C24 121.1(3) . . ?
C26 C25 H25 119.4 . . ?
C24 C25 H25 119.4 . . ?
C25 C26 C21 120.3(3) . . ?
C25 C26 H26 119.8 . . ?
C21 C26 H26 119.8 . . ?
S8 C27 H27A 109.5 . . ?
S8 C27 H27B 109.5 . . ?
H27A C27 H27B 109.5 . . ?
S8 C27 H27C 109.5 . . ?
H27A C27 H27C 109.5 . . ?
H27B C27 H27C 109.5 . . ?
C29 C28 C33 118.9(3) . . ?
C29 C28 S4 115.7(2) . . ?
C33 C28 S4 125.2(3) . . ?
C28 C29 C30 120.6(3) . . ?
C28 C29 H29 119.7 . . ?
C30 C29 H29 119.7 . . ?
C31 C30 C29 120.9(3) . . ?
C31 C30 H30 119.5 . . ?
C29 C30 H30 119.5 . . ?
C32 C31 C30 118.3(3) . . ?
C32 C31 S10 120.4(3) . . ?
C30 C31 S10 121.2(3) . . ?
C31 C32 C33 120.9(3) . . ?
C31 C32 H32 119.5 . . ?
C33 C32 H32 119.5 . . ?
C28 C33 C32 120.3(3) . . ?
C28 C33 H33 119.9 . . ?
C32 C33 H33 119.9 . . ?
S10 C34 H34A 109.5 . . ?
S10 C34 H34B 109.5 . . ?
H34A C34 H34B 109.5 . . ?
S10 C34 H34C 109.5 . . ?
H34A C34 H34C 109.5 . . ?
H34B C34 H34C 109.5 . . ?
S10 C34' H34D 109.5 . . ?
S10 C34' H34E 109.5 . . ?
H34D C34' H34E 109.5 . . ?
S10 C34' H34F 109.5 . . ?
H34D C34' H34F 109.5 . . ?
H34E C34' H34F 109.5 . . ?
C40 C35 C36 119.5(3) . . ?
C40 C35 S5 120.4(2) . . ?
C36 C35 S5 120.1(3) . . ?
C37 C36 C35 119.7(3) . . ?
C37 C36 H36 120.2 . . ?
C35 C36 H36 120.2 . . ?
C36 C37 C38 121.0(3) . . ?
C36 C37 H37 119.5 . . ?
C38 C37 H37 119.5 . . ?
C39 C38 C37 118.9(3) . . ?
C39 C38 S11 124.8(3) . . ?
C37 C38 S11 116.2(3) . . ?
C39 C38 S11' 119.9(9) . . ?
C37 C38 S11' 120.4(7) . . ?
C38 C39 C40 119.9(3) . . ?
C38 C39 H39 120.0 . . ?
C40 C39 H39 120.0 . . ?
C35 C40 C39 120.9(3) . . ?
C35 C40 H40 119.5 . . ?
C39 C40 H40 119.5 . . ?
C38 S11 C41 104.1(3) . . ?
S11 C41 H41A 109.5 . . ?
S11 C41 H41B 109.5 . . ?
H41A C41 H41B 109.5 . . ?
S11 C41 H41C 109.5 . . ?
H41A C41 H41C 109.5 . . ?
H41B C41 H41C 109.5 . . ?
C41' S11' C38 103.8(10) . . ?
S11' C41' H41D 109.5 . . ?
S11' C41' H41E 109.5 . . ?
H41D C41' H41E 109.5 . . ?
S11' C41' H41F 109.5 . . ?
H41D C41' H41F 109.5 . . ?
H41E C41' H41F 109.5 . . ?
C43 C42 C47 119.2(3) . . ?
C43 C42 S6 122.6(3) . . ?
C47 C42 S6 117.9(2) . . ?
C42 C43 C44 120.3(3) . . ?
C42 C43 H43 119.9 . . ?
C44 C43 H43 119.9 . . ?
C43 C44 C45 120.4(3) . . ?
C43 C44 H44 119.8 . . ?
C45 C44 H44 119.8 . . ?
C46 C45 C44 118.8(3) . . ?
C46 C45 S12' 125.3(6) . . ?
C44 C45 S12' 115.9(6) . . ?
C46 C45 S12 114.2(4) . . ?
C44 C45 S12 127.1(3) . . ?
C47 C46 C45 120.9(3) . . ?
C47 C46 H46 119.6 . . ?
C45 C46 H46 119.6 . . ?
C46 C47 C42 120.4(3) . . ?
C46 C47 H47 119.8 . . ?
C42 C47 H47 119.8 . . ?
C48 S12 C45 101.1(4) . . ?
S12 C48 H48A 109.5 . . ?
S12 C48 H48B 109.5 . . ?
H48A C48 H48B 109.5 . . ?
S12 C48 H48C 109.5 . . ?
H48A C48 H48C 109.5 . . ?
H48B C48 H48C 109.5 . . ?
C45 S12' C48' 108.8(8) . . ?
S12' C48' H48D 109.5 . . ?
S12' C48' H48E 109.5 . . ?
H48D C48' H48E 109.5 . . ?
S12' C48' H48F 109.5 . . ?
H48D C48' H48F 109.5 . . ?
H48E C48' H48F 109.5 . . ?
C50 C49 H49A 109.5 . . ?
C50 C49 H49B 109.5 . . ?
H49A C49 H49B 109.5 . . ?
C50 C49 H49C 109.5 . . ?
H49A C49 H49C 109.5 . . ?
H49B C49 H49C 109.5 . . ?
O1 C50 C51 123.5(15) . . ?
O1 C50 C49 118(2) . . ?
C51 C50 C49 118(2) . . ?
C50 C51 H51A 109.5 . . ?
C50 C51 H51B 109.5 . . ?
H51A C51 H51B 109.5 . . ?
C50 C51 H51C 109.5 . . ?
H51A C51 H51C 109.5 . . ?
H51B C51 H51C 109.5 . . ?

loop_
_geom_bond_atom_site_label_1
_geom_bond_atom_site_label_2
_geom_bond_distance
_geom_bond_site_symmetry_2
_geom_bond_publ_flag
S1 C1 1.762(3) . ?
S1 C7 1.771(2) . ?
S2 C2 1.778(3) . ?
S2 C14 1.780(2) . ?
S3 C3 1.765(3) . ?
S3 C21 1.770(3) . ?
S4 C4 1.769(3) . ?
S4 C28 1.778(3) . ?
S5 C35 1.785(3) . ?
S5 C5 1.786(3) . ?
S6 C42 1.770(3) . ?
S6 C6 1.772(3) . ?
S7 C10 1.761(2) . ?
S7 C13 1.793(3) . ?
S8 C24 1.755(3) . ?
S8 C27 1.791(4) . ?
S9 C17 1.757(3) . ?
S9 C20 1.783(4) . ?
S10 C31 1.759(3) . ?
S10 C34' 1.840(6) . ?
S10 C34 1.897(6) . ?
C1 C6 1.405(4) . ?
C1 C2 1.406(4) . ?
C2 C3 1.412(4) . ?
C3 C4 1.406(3) . ?
C4 C5 1.398(4) . ?
C5 C6 1.408(4) . ?
C7 C12 1.383(4) . ?
C7 C8 1.393(4) . ?
C8 C9 1.380(3) . ?
C8 H8 0.9500 . ?
C9 C10 1.390(3) . ?
C9 H9 0.9500 . ?
C10 C11 1.395(3) . ?
C11 C12 1.384(4) . ?
C11 H11 0.9500 . ?
C12 H12 0.9500 . ?
C13 H13A 0.9800 . ?
C13 H13B 0.9800 . ?
C13 H13C 0.9800 . ?
C14 C15 1.378(4) . ?
C14 C19 1.387(4) . ?
C15 C16 1.387(4) . ?
C15 H15 0.9500 . ?
C16 C17 1.379(4) . ?
C16 H16 0.9500 . ?
C17 C18 1.385(4) . ?
C18 C19 1.379(4) . ?
C18 H18 0.9500 . ?
C19 H19 0.9500 . ?
C20 H20A 0.9800 . ?
C20 H20B 0.9800 . ?
C20 H20C 0.9800 . ?
C21 C26 1.380(4) . ?
C21 C22 1.386(4) . ?
C22 C23 1.387(4) . ?
C22 H22 0.9500 . ?
C23 C24 1.385(4) . ?
C23 H23 0.9500 . ?
C24 C25 1.392(4) . ?
C25 C26 1.375(4) . ?
C25 H25 0.9500 . ?
C26 H26 0.9500 . ?
C27 H27A 0.9800 . ?
C27 H27B 0.9800 . ?
C27 H27C 0.9800 . ?
C28 C29 1.378(4) . ?
C28 C33 1.380(4) . ?
C29 C30 1.383(4) . ?
C29 H29 0.9500 . ?
C30 C31 1.381(5) . ?
C30 H30 0.9500 . ?
C31 C32 1.380(5) . ?
C32 C33 1.389(4) . ?
C32 H32 0.9500 . ?
C33 H33 0.9500 . ?
C34 H34A 0.9800 . ?
C34 H34B 0.9800 . ?
C34 H34C 0.9800 . ?
C34' H34D 0.9800 . ?
C34' H34E 0.9800 . ?
C34' H34F 0.9800 . ?
C35 C40 1.372(5) . ?
C35 C36 1.391(4) . ?
C36 C37 1.378(4) . ?
C36 H36 0.9500 . ?
C37 C38 1.392(4) . ?
C37 H37 0.9500 . ?
C38 C39 1.382(4) . ?
C38 S11 1.742(6) . ?
C38 S11' 1.86(2) . ?
C39 C40 1.389(4) . ?
C39 H39 0.9500 . ?
C40 H40 0.9500 . ?
S11 C41 1.797(6) . ?
C41 H41A 0.9800 . ?
C41 H41B 0.9800 . ?
C41 H41C 0.9800 . ?
S11' C41' 1.682(19) . ?
C41' H41D 0.9800 . ?
C41' H41E 0.9800 . ?
C41' H41F 0.9800 . ?
C42 C43 1.384(4) . ?
C42 C47 1.390(5) . ?
C43 C44 1.387(4) . ?
C43 H43 0.9500 . ?
C44 C45 1.393(5) . ?
C44 H44 0.9500 . ?
C45 C46 1.386(5) . ?
C45 S12' 1.677(12) . ?
C45 S12 1.820(7) . ?
C46 C47 1.377(4) . ?
C46 H46 0.9500 . ?
C47 H47 0.9500 . ?
S12 C48 1.744(9) . ?
C48 H48A 0.9800 . ?
C48 H48B 0.9800 . ?
C48 H48C 0.9800 . ?
S12' C48' 1.775(13) . ?
C48' H48D 0.9800 . ?
C48' H48E 0.9800 . ?
C48' H48F 0.9800 . ?
C49 C50 1.497(10) . ?
C49 H49A 0.9800 . ?
C49 H49B 0.9800 . ?
C49 H49C 0.9800 . ?
C50 O1 1.22(3) . ?
C50 C51 1.491(12) . ?
C51 H51A 0.9800 . ?
C51 H51B 0.9800 . ?
C51 H51C 0.9800 . ?

loop_
_geom_torsion_atom_site_label_1
_geom_torsion_atom_site_label_2
_geom_torsion_atom_site_label_3
_geom_torsion_atom_site_label_4
_geom_torsion
_geom_torsion_site_symmetry_1
_geom_torsion_site_symmetry_2
_geom_torsion_site_symmetry_3
_geom_torsion_site_symmetry_4
_geom_torsion_publ_flag
C7 S1 C1 C6 -130.64(19) . . . . ?
C7 S1 C1 C2 54.5(2) . . . . ?
C6 C1 C2 C3 8.1(3) . . . . ?
S1 C1 C2 C3 -177.17(18) . . . . ?
C6 C1 C2 S2 -167.65(18) . . . . ?
S1 C1 C2 S2 7.1(3) . . . . ?
C14 S2 C2 C1 110.5(2) . . . . ?
C14 S2 C2 C3 -65.2(2) . . . . ?
C1 C2 C3 C4 -10.9(3) . . . . ?
S2 C2 C3 C4 164.83(18) . . . . ?
C1 C2 C3 S3 172.45(18) . . . . ?
S2 C2 C3 S3 -11.9(3) . . . . ?
C21 S3 C3 C4 130.06(19) . . . . ?
C21 S3 C3 C2 -53.2(2) . . . . ?
C2 C3 C4 C5 6.7(3) . . . . ?
S3 C3 C4 C5 -176.45(19) . . . . ?
C2 C3 C4 S4 -172.98(18) . . . . ?
S3 C3 C4 S4 3.8(3) . . . . ?
C28 S4 C4 C5 -116.1(2) . . . . ?
C28 S4 C4 C3 63.7(2) . . . . ?
C3 C4 C5 C6 0.2(4) . . . . ?
S4 C4 C5 C6 179.93(19) . . . . ?
C3 C4 C5 S5 174.89(18) . . . . ?
S4 C4 C5 S5 -5.4(3) . . . . ?
C35 S5 C5 C4 108.4(2) . . . . ?
C35 S5 C5 C6 -76.9(2) . . . . ?
C2 C1 C6 C5 -1.2(4) . . . . ?
S1 C1 C6 C5 -176.15(19) . . . . ?
C2 C1 C6 S6 176.30(18) . . . . ?
S1 C1 C6 S6 1.4(3) . . . . ?
C4 C5 C6 C1 -3.0(4) . . . . ?
S5 C5 C6 C1 -177.66(18) . . . . ?
C4 C5 C6 S6 179.51(18) . . . . ?
S5 C5 C6 S6 4.8(3) . . . . ?
C42 S6 C6 C1 -68.7(2) . . . . ?
C42 S6 C6 C5 108.8(2) . . . . ?
C1 S1 C7 C12 -158.2(2) . . . . ?
C1 S1 C7 C8 28.2(2) . . . . ?
C12 C7 C8 C9 0.5(4) . . . . ?
S1 C7 C8 C9 173.96(19) . . . . ?
C7 C8 C9 C10 -0.8(4) . . . . ?
C8 C9 C10 C11 0.3(4) . . . . ?
C8 C9 C10 S7 -177.70(19) . . . . ?
C13 S7 C10 C9 -168.9(2) . . . . ?
C13 S7 C10 C11 13.3(3) . . . . ?
C9 C10 C11 C12 0.5(4) . . . . ?
S7 C10 C11 C12 178.3(2) . . . . ?
C8 C7 C12 C11 0.2(4) . . . . ?
S1 C7 C12 C11 -173.7(2) . . . . ?
C10 C11 C12 C7 -0.7(4) . . . . ?
C2 S2 C14 C15 126.3(2) . . . . ?
C2 S2 C14 C19 -55.5(3) . . . . ?
C19 C14 C15 C16 -1.0(4) . . . . ?
S2 C14 C15 C16 177.2(2) . . . . ?
C14 C15 C16 C17 1.7(4) . . . . ?
C15 C16 C17 C18 -0.7(4) . . . . ?
C15 C16 C17 S9 179.0(2) . . . . ?
C20 S9 C17 C16 -5.6(3) . . . . ?
C20 S9 C17 C18 174.1(3) . . . . ?
C16 C17 C18 C19 -0.9(5) . . . . ?
S9 C17 C18 C19 179.4(3) . . . . ?
C17 C18 C19 C14 1.6(5) . . . . ?
C15 C14 C19 C18 -0.7(4) . . . . ?
S2 C14 C19 C18 -178.9(3) . . . . ?
C3 S3 C21 C26 150.1(2) . . . . ?
C3 S3 C21 C22 -34.1(3) . . . . ?
C26 C21 C22 C23 -2.9(4) . . . . ?
S3 C21 C22 C23 -178.7(2) . . . . ?
C21 C22 C23 C24 1.7(4) . . . . ?
C22 C23 C24 C25 1.1(4) . . . . ?
C22 C23 C24 S8 -179.3(2) . . . . ?
C27 S8 C24 C23 9.2(3) . . . . ?
C27 S8 C24 C25 -171.1(2) . . . . ?
C23 C24 C25 C26 -2.6(4) . . . . ?
S8 C24 C25 C26 177.8(2) . . . . ?
C24 C25 C26 C21 1.3(5) . . . . ?
C22 C21 C26 C25 1.4(4) . . . . ?
S3 C21 C26 C25 177.4(2) . . . . ?
C4 S4 C28 C29 -171.2(2) . . . . ?
C4 S4 C28 C33 13.8(3) . . . . ?
C33 C28 C29 C30 1.7(5) . . . . ?
S4 C28 C29 C30 -173.6(2) . . . . ?
C28 C29 C30 C31 -1.4(5) . . . . ?
C29 C30 C31 C32 -0.3(5) . . . . ?
C29 C30 C31 S10 179.3(2) . . . . ?
C34' S10 C31 C32 31.0(4) . . . . ?
C34 S10 C31 C32 172.6(3) . . . . ?
C34' S10 C31 C30 -148.6(3) . . . . ?
C34 S10 C31 C30 -7.0(3) . . . . ?
C30 C31 C32 C33 1.6(5) . . . . ?
S10 C31 C32 C33 -178.0(3) . . . . ?
C29 C28 C33 C32 -0.4(5) . . . . ?
S4 C28 C33 C32 174.5(3) . . . . ?
C31 C32 C33 C28 -1.3(6) . . . . ?
C5 S5 C35 C40 114.5(3) . . . . ?
C5 S5 C35 C36 -67.3(3) . . . . ?
C40 C35 C36 C37 -0.5(5) . . . . ?
S5 C35 C36 C37 -178.7(2) . . . . ?
C35 C36 C37 C38 0.2(5) . . . . ?
C36 C37 C38 C39 -0.2(5) . . . . ?
C36 C37 C38 S11 177.0(4) . . . . ?
C36 C37 C38 S11' -169.8(16) . . . . ?
C37 C38 C39 C40 0.4(5) . . . . ?
S11 C38 C39 C40 -176.5(4) . . . . ?
S11' C38 C39 C40 170.0(15) . . . . ?
C36 C35 C40 C39 0.7(5) . . . . ?
S5 C35 C40 C39 178.9(3) . . . . ?
C38 C39 C40 C35 -0.6(5) . . . . ?
C39 C38 S11 C41 -1.4(6) . . . . ?
C37 C38 S11 C41 -178.4(3) . . . . ?
C39 C38 S11' C41' 22(3) . . . . ?
C37 C38 S11' C41' -168.7(12) . . . . ?
C6 S6 C42 C43 -36.0(3) . . . . ?
C6 S6 C42 C47 149.3(2) . . . . ?
C47 C42 C43 C44 1.5(4) . . . . ?
S6 C42 C43 C44 -173.1(2) . . . . ?
C42 C43 C44 C45 0.6(4) . . . . ?
C43 C44 C45 C46 -1.7(4) . . . . ?
C43 C44 C45 S12' 175.8(6) . . . . ?
C43 C44 C45 S12 178.8(4) . . . . ?
C44 C45 C46 C47 0.7(4) . . . . ?
S12' C45 C46 C47 -176.5(7) . . . . ?
S12 C45 C46 C47 -179.7(3) . . . . ?
C45 C46 C47 C42 1.3(4) . . . . ?
C43 C42 C47 C46 -2.4(4) . . . . ?
S6 C42 C47 C46 172.4(2) . . . . ?
C46 C45 S12 C48 -177.1(7) . . . . ?
C44 C45 S12 C48 2.4(7) . . . . ?
C46 C45 S12' C48' 152.3(11) . . . . ?
C44 C45 S12' C48' -24.9(13) . . . . ?
